data_4331647
loop_
_publ_author_name
'Murata, Masaki'
'Habe, Satoru'
'Araki, Shingo'
'Namiki, Kosuke'
'Yamada, Teppei'
'Nakagawa, Norikiyo'
'Nankawa, Takuya'
'Nihei, Masayuki'
'Mizutani, Jun'
'Kurihara, Masato'
'Nishihara, Hiroshi'

_publ_section_title
;
 Synthesis of Heterometal Cluster Complexes by the Reaction of
 Cobaltadichalcogenolato Complexes with Groups 6 and 8 Metal Carbonyls
;
_journal_issue 3
_journal_name_full 'Inorganic Chemistry'
_journal_page_first 1108
_journal_page_last 1116
_journal_paper_doi 10.1021/ic0513282
_journal_volume 45
_journal_year 2006
_chemical_absolute_configuration unk
_chemical_formula_moiety 'C24 H18 Co2 Mo O2 Se4 '
_chemical_formula_sum 'C24 H18 Co2 Mo O2 Se4'
_chemical_formula_weight 868.05
_space_group_IT_number 4
_symmetry_cell_setting monoclinic
_symmetry_Int_Tables_number 4
_symmetry_space_group_name_Hall 'P 2yb'
_symmetry_space_group_name_H-M 'P 1 21 1'
_cell_angle_alpha 90
_cell_angle_beta 102.433(6)
_cell_angle_gamma 90
_cell_formula_units_Z 4
_cell_length_a 6.6624(7)
_cell_length_b 23.145(2)
_cell_length_c 16.511(2)
_cell_measurement_reflns_used 8585
_cell_measurement_temperature 120(5)
_cell_measurement_theta_max 27.5
_cell_measurement_theta_min 3.1
_cell_volume 2486.3(5)
_computing_cell_refinement CrystalClear
_computing_data_collection CrystalClear
_computing_data_reduction CrystalStructure
_computing_publication_material 'CrystalStructure 3.6.0'
_computing_structure_refinement CRYSTALS
_computing_structure_solution SIR97
_diffrn_detector_area_resol_mean 7.31
_diffrn_measured_fraction_theta_full 0.9959
_diffrn_measured_fraction_theta_max 0.9959
_diffrn_measurement_device_type 'Rigaku Mercury'
_diffrn_measurement_method \w
_diffrn_radiation_type 'Mo K\a'
_diffrn_radiation_wavelength 0.7107
_diffrn_reflns_av_R_equivalents 0.043
_diffrn_reflns_limit_h_max 8
_diffrn_reflns_limit_h_min -8
_diffrn_reflns_limit_k_max 30
_diffrn_reflns_limit_k_min -29
_diffrn_reflns_limit_l_max 21
_diffrn_reflns_limit_l_min -14
_diffrn_reflns_number 11337
_diffrn_reflns_theta_full 27.48
_diffrn_reflns_theta_max 27.48
_exptl_absorpt_coefficient_mu 7.693
_exptl_absorpt_correction_T_max 0.215
_exptl_absorpt_correction_T_min 0.121
_exptl_absorpt_correction_type multi-scan
_exptl_absorpt_process_details 'Jacobson, R. (1998) Private communication'
_exptl_crystal_colour brown
_exptl_crystal_density_diffrn 2.319
_exptl_crystal_density_method 'not measured'
_exptl_crystal_description chip
_exptl_crystal_F_000 1640.00
_exptl_crystal_size_max 0.20
_exptl_crystal_size_mid 0.20
_exptl_crystal_size_min 0.20
_refine_diff_density_max 1.15
_refine_diff_density_min -0.80
_refine_ls_abs_structure_details 'Flack, H. D. (1983), Acta Cryst. A39, 876-881.  0 Friedel Pairs'
_refine_ls_abs_structure_Flack 0.47(2)
_refine_ls_extinction_method none
_refine_ls_goodness_of_fit_ref 1.470
_refine_ls_hydrogen_treatment refU
_refine_ls_number_parameters 596
_refine_ls_number_reflns 5829
_refine_ls_R_factor_gt 0.0330
_refine_ls_shift/su_max 0.0000
_refine_ls_structure_factor_coef Fsqd
_refine_ls_weighting_details 'w = 1/\s^2^(Fo^2^)'
_refine_ls_weighting_scheme sigma
_refine_ls_wR_factor_ref 0.0530
_reflns_number_gt 5456
_reflns_number_total 5829
_reflns_threshold_expression F^2^>2.0\s(F^2^)
_cod_data_source_file ic0513282sup1.cif
_cod_data_source_block MoCo2Se
_cod_original_formula_sum 'C24 H18 Co2 Mo O2 Se4 '
_cod_database_code 4331647

loop_
_symmetry_equiv_pos_site_id
_symmetry_equiv_pos_as_xyz
1 +X,+Y,+Z
2 -X,1/2+Y,-Z

loop_
_atom_site_label
_atom_site_type_symbol
_atom_site_fract_x
_atom_site_fract_y
_atom_site_fract_z
_atom_site_U_iso_or_equiv
_atom_site_adp_type
_atom_site_occupancy
_atom_site_symmetry_multiplicity
_atom_site_calc_flag
_atom_site_refinement_flags
Mo(1) Mo 0.78842(9) 0.26453(4) 0.55631(4) 0.0120(2) Uani 1.00 1 d .
Mo(2) Mo 0.41982(10) -0.05190(4) 1.01468(4) 0.0121(2) Uani 1.00 1 d .
Se(1) Se 0.91698(12) 0.16293(5) 0.60780(5) 0.0197(2) Uani 1.00 1 d .
Se(2) Se 0.46046(11) 0.20924(5) 0.57453(5) 0.0145(2) Uani 1.00 1 d .
Se(3) Se 0.97701(12) 0.25042(5) 0.43379(5) 0.0156(2) Uani 1.00 1 d .
Se(4) Se 0.55516(12) 0.31398(5) 0.43057(5) 0.0215(2) Uani 1.00 1 d .
Se(5) Se 0.54487(12) -0.09052(5) 0.88773(5) 0.0147(2) Uani 1.00 1 d .
Se(6) Se 0.11874(11) -0.02807(5) 0.88889(5) 0.0134(2) Uani 1.00 1 d .
Se(7) Se 0.69599(11) 0.03113(5) 1.03650(5) 0.0142(2) Uani 1.00 1 d .
Se(8) Se 0.29159(11) 0.02165(5) 1.11046(5) 0.0156(2) Uani 1.00 1 d .
Co(1) Co 0.7309(2) 0.21100(5) 0.69041(6) 0.0168(3) Uani 1.00 1 d .
Co(2) Co 0.8906(2) 0.34552(5) 0.46141(6) 0.0144(3) Uani 1.00 1 d .
Co(3) Co 0.2290(2) -0.12552(5) 0.90286(6) 0.0148(3) Uani 1.00 1 d .
Co(4) Co 0.6262(2) -0.00911(5) 1.15783(6) 0.0146(3) Uani 1.00 1 d .
O(1) O 0.6674(9) 0.3642(3) 0.6634(4) 0.031(2) Uani 1.00 1 d .
O(2) O 1.2085(8) 0.3080(3) 0.6623(4) 0.034(2) Uani 1.00 1 d .
O(3) O 0.7002(9) -0.1522(2) 1.0986(3) 0.026(2) Uani 1.00 1 d .
O(4) O 0.1279(9) -0.1280(3) 1.0935(4) 0.033(2) Uani 1.00 1 d .
C(1) C 0.5052(12) 0.1360(3) 0.5279(5) 0.014(2) Uani 1.00 1 d .
C(2) C 0.343(1) 0.1045(4) 0.4781(5) 0.027(3) Uani 1.00 1 d .
C(3) C 0.394(2) 0.0511(4) 0.4475(5) 0.037(3) Uani 1.00 1 d .
C(4) C 0.588(2) 0.0303(4) 0.4640(5) 0.035(3) Uani 1.00 1 d .
C(5) C 0.748(1) 0.0616(4) 0.5120(5) 0.027(3) Uani 1.00 1 d .
C(6) C 0.7060(13) 0.1146(3) 0.5422(5) 0.018(2) Uani 1.00 1 d .
C(7) C 0.5573(13) 0.2567(4) 0.3478(5) 0.025(2) Uani 1.00 1 d .
C(8) C 0.381(1) 0.2406(4) 0.2904(5) 0.035(3) Uani 1.00 1 d .
C(9) C 0.391(2) 0.1997(5) 0.2327(6) 0.048(4) Uani 1.00 1 d .
C(10) C 0.568(2) 0.1742(4) 0.2295(6) 0.048(3) Uani 1.00 1 d .
C(11) C 0.754(2) 0.1880(4) 0.2880(5) 0.039(3) Uani 1.00 1 d .
C(12) C 0.742(1) 0.2297(4) 0.3476(5) 0.025(2) Uani 1.00 1 d .
C(13) C 0.9197(13) 0.1942(4) 0.8025(5) 0.027(3) Uani 1.00 1 d .
C(14) C 0.859(1) 0.2524(4) 0.7998(5) 0.030(3) Uani 1.00 1 d .
C(15) C 0.6395(13) 0.2546(4) 0.7849(5) 0.028(3) Uani 1.00 1 d .
C(16) C 0.572(2) 0.1966(5) 0.7826(5) 0.038(3) Uani 1.00 1 d .
C(17) C 0.747(2) 0.1601(4) 0.7929(5) 0.040(3) Uani 1.00 1 d .
C(18) C 0.998(1) 0.4164(4) 0.5328(5) 0.029(3) Uani 1.00 1 d .
C(19) C 0.833(1) 0.4325(3) 0.4651(6) 0.027(3) Uani 1.00 1 d .
C(20) C 0.8908(13) 0.4189(3) 0.3884(5) 0.022(2) Uani 1.00 1 d .
C(21) C 1.0891(13) 0.3951(3) 0.4098(5) 0.022(2) Uani 1.00 1 d .
C(22) C 1.1509(13) 0.3937(4) 0.4967(5) 0.024(2) Uani 1.00 1 d .
C(23) C 0.7015(12) 0.3255(4) 0.6253(5) 0.021(2) Uani 1.00 1 d .
C(24) C 1.0601(13) 0.2924(4) 0.6181(5) 0.026(3) Uani 1.00 1 d .
C(25) C 0.4551(11) -0.0297(3) 0.8076(5) 0.015(2) Uani 1.00 1 d .
C(26) C 0.5713(12) -0.0156(3) 0.7496(5) 0.017(2) Uani 1.00 1 d .
C(27) C 0.5009(12) 0.0281(4) 0.6931(5) 0.022(2) Uani 1.00 1 d .
C(28) C 0.3170(13) 0.0557(4) 0.6935(5) 0.024(2) Uani 1.00 1 d .
C(29) C 0.2009(12) 0.0409(4) 0.7506(5) 0.020(2) Uani 1.00 1 d .
C(30) C 0.2708(11) -0.0032(3) 0.8081(4) 0.015(2) Uani 1.00 1 d .
C(31) C 0.5056(12) 0.0976(3) 1.0206(5) 0.017(2) Uani 1.00 1 d .
C(32) C 0.5435(13) 0.1468(3) 0.9799(5) 0.020(2) Uani 1.00 1 d .
C(33) C 0.4034(13) 0.1902(4) 0.9675(5) 0.024(2) Uani 1.00 1 d .
C(34) C 0.2222(13) 0.1849(4) 0.9970(5) 0.022(2) Uani 1.00 1 d .
C(35) C 0.1864(12) 0.1353(4) 1.0380(5) 0.020(2) Uani 1.00 1 d .
C(36) C 0.3275(11) 0.0914(3) 1.0506(5) 0.015(2) Uani 1.00 1 d .
C(37) C 0.1540(13) -0.1840(4) 0.8071(5) 0.028(3) Uani 1.00 1 d .
C(38) C -0.0232(13) -0.1654(3) 0.8329(5) 0.022(2) Uani 1.00 1 d .
C(39) C -0.0104(11) -0.1802(3) 0.9174(5) 0.018(2) Uani 1.00 1 d .
C(40) C 0.1834(12) -0.2078(3) 0.9440(5) 0.023(2) Uani 1.00 1 d .
C(41) C 0.282(1) -0.2105(4) 0.8775(6) 0.032(3) Uani 1.00 1 d .
C(42) C 0.7068(13) 0.0254(4) 1.2762(5) 0.022(2) Uani 1.00 1 d .
C(43) C 0.6077(13) -0.0285(4) 1.2775(5) 0.027(3) Uani 1.00 1 d .
C(44) C 0.724(2) -0.0716(4) 1.2474(5) 0.032(3) Uani 1.00 1 d .
C(45) C 0.8929(13) -0.0448(4) 1.2253(5) 0.029(3) Uani 1.00 1 d .
C(46) C 0.8832(12) 0.0151(4) 1.2437(5) 0.029(3) Uani 1.00 1 d .
C(47) C 0.2262(12) -0.1016(3) 1.0548(5) 0.017(2) Uani 1.00 1 d .
C(48) C 0.6113(12) -0.1110(4) 1.0737(5) 0.019(2) Uani 1.00 1 d .
H(1) H 0.2068 0.1199 0.4644 0.032 Uiso 1.00 1 c R
H(2) H 0.2890 0.0289 0.4145 0.044 Uiso 1.00 1 c R
H(3) H 0.6164 -0.0055 0.4427 0.043 Uiso 1.00 1 c R
H(4) H 0.8839 0.0471 0.5240 0.035 Uiso 1.00 1 c R
H(5) H 0.2546 0.2602 0.2908 0.042 Uiso 1.00 1 c R
H(6) H 0.2708 0.1883 0.1948 0.055 Uiso 1.00 1 c R
H(7) H 0.5752 0.1472 0.1870 0.058 Uiso 1.00 1 c R
H(8) H 0.8790 0.1706 0.2857 0.044 Uiso 1.00 1 c R
H(9) H 1.0582 0.1811 0.8107 0.032 Uiso 1.00 1 c R
H(10) H 0.9493 0.2854 0.8055 0.034 Uiso 1.00 1 c R
H(11) H 0.5572 0.2892 0.7785 0.035 Uiso 1.00 1 c R
H(12) H 0.4331 0.1850 0.7748 0.048 Uiso 1.00 1 c R
H(13) H 0.7433 0.1201 0.7930 0.048 Uiso 1.00 1 c R
H(14) H 1.0054 0.4215 0.5910 0.033 Uiso 1.00 1 c R
H(15) H 0.7061 0.4500 0.4707 0.034 Uiso 1.00 1 c R
H(16) H 0.8108 0.4251 0.3338 0.025 Uiso 1.00 1 c R
H(17) H 1.1702 0.3826 0.3723 0.026 Uiso 1.00 1 c R
H(18) H 1.2763 0.3800 0.5274 0.027 Uiso 1.00 1 c R
H(19) H 0.6955 -0.0347 0.7491 0.021 Uiso 1.00 1 c R
H(20) H 0.5785 0.0398 0.6534 0.026 Uiso 1.00 1 c R
H(21) H 0.2715 0.0862 0.6549 0.031 Uiso 1.00 1 c R
H(22) H 0.0726 0.0603 0.7500 0.024 Uiso 1.00 1 c R
H(23) H 0.6684 0.1511 0.9615 0.025 Uiso 1.00 1 c R
H(24) H 0.4233 0.2247 0.9379 0.029 Uiso 1.00 1 c R
H(25) H 0.1258 0.2159 0.9893 0.025 Uiso 1.00 1 c R
H(26) H 0.0639 0.1322 1.0585 0.023 Uiso 1.00 1 c R
H(27) H 0.1816 -0.1787 0.7527 0.034 Uiso 1.00 1 c R
H(28) H -0.1378 -0.1458 0.7997 0.026 Uiso 1.00 1 c R
H(29) H -0.1064 -0.1714 0.9500 0.022 Uiso 1.00 1 c R
H(30) H 0.2325 -0.2228 0.9978 0.025 Uiso 1.00 1 c R
H(31) H 0.4153 -0.2260 0.8793 0.041 Uiso 1.00 1 c R
H(32) H 0.6622 0.0621 1.2933 0.025 Uiso 1.00 1 c R
H(33) H 0.4827 -0.0337 1.2961 0.034 Uiso 1.00 1 c R
H(34) H 0.6930 -0.1111 1.2429 0.039 Uiso 1.00 1 c R
H(35) H 0.9968 -0.0619 1.2017 0.035 Uiso 1.00 1 c R
H(36) H 0.9801 0.0444 1.2349 0.032 Uiso 1.00 1 c R

loop_
_atom_site_aniso_label
_atom_site_aniso_U_11
_atom_site_aniso_U_22
_atom_site_aniso_U_33
_atom_site_aniso_U_12
_atom_site_aniso_U_13
_atom_site_aniso_U_23
Mo(1) 0.0105(3) 0.0127(4) 0.0121(3) 0.0020(3) 0.0012(3) -0.0006(3)
Mo(2) 0.0124(3) 0.0129(3) 0.0115(3) 0.0006(3) 0.0036(3) 0.0014(3)
Se(1) 0.0168(4) 0.0206(5) 0.0234(5) 0.0076(4) 0.0083(4) 0.0096(4)
Se(2) 0.0119(4) 0.0153(4) 0.0160(4) 0.0010(3) 0.0024(3) -0.0034(3)
Se(3) 0.0202(4) 0.0118(4) 0.0158(4) 0.0036(3) 0.0064(3) 0.0000(3)
Se(4) 0.0139(4) 0.0264(5) 0.0223(5) 0.0026(4) -0.0003(3) 0.0079(4)
Se(5) 0.0140(4) 0.0161(4) 0.0150(4) 0.0049(3) 0.0051(3) 0.0031(3)
Se(6) 0.0118(4) 0.0129(4) 0.0153(4) 0.0034(3) 0.0023(3) -0.0003(3)
Se(7) 0.0127(4) 0.0167(4) 0.0137(4) -0.0005(3) 0.0037(3) 0.0027(3)
Se(8) 0.0157(4) 0.0161(4) 0.0169(4) -0.0008(3) 0.0077(3) -0.0008(3)
Co(1) 0.0162(5) 0.0226(6) 0.0115(5) -0.0008(5) 0.0028(4) -0.0007(5)
Co(2) 0.0163(6) 0.0092(5) 0.0165(6) 0.0015(5) 0.0006(4) 0.0002(5)
Co(3) 0.0140(5) 0.0112(5) 0.0196(6) 0.0013(5) 0.0045(5) 0.0001(5)
Co(4) 0.0168(5) 0.0159(6) 0.0105(5) -0.0007(5) 0.0020(4) 0.0029(4)
O(1) 0.030(3) 0.023(4) 0.041(4) 0.006(3) 0.009(3) -0.017(3)
O(2) 0.017(3) 0.040(4) 0.037(4) 0.007(3) -0.010(3) -0.027(3)
O(3) 0.029(3) 0.018(3) 0.029(3) 0.008(3) 0.002(3) 0.004(3)
O(4) 0.034(4) 0.033(4) 0.035(4) -0.011(3) 0.015(3) 0.004(3)
C(1) 0.027(5) 0.005(4) 0.013(4) 0.001(3) 0.010(3) 0.000(3)
C(2) 0.040(6) 0.024(5) 0.017(5) -0.007(4) 0.003(4) -0.001(4)
C(3) 0.071(8) 0.018(5) 0.020(5) -0.011(5) 0.007(5) -0.000(4)
C(4) 0.081(8) 0.008(4) 0.023(5) 0.009(5) 0.029(5) -0.001(4)
C(5) 0.048(6) 0.019(5) 0.019(5) 0.006(4) 0.021(4) 0.009(4)
C(6) 0.035(5) 0.013(4) 0.009(4) 0.010(4) 0.013(4) 0.008(3)
C(7) 0.026(5) 0.021(5) 0.022(4) -0.004(4) -0.005(4) 0.015(4)
C(8) 0.039(6) 0.043(6) 0.017(5) -0.021(5) -0.010(4) 0.017(5)
C(9) 0.058(7) 0.053(8) 0.027(6) -0.031(7) -0.005(5) 0.012(5)
C(10) 0.105(10) 0.024(6) 0.009(5) -0.024(6) 0.001(6) -0.008(4)
C(11) 0.080(8) 0.017(5) 0.019(5) -0.004(5) 0.008(5) 0.002(4)
C(12) 0.046(6) 0.017(5) 0.014(4) -0.015(4) 0.009(4) 0.005(4)
C(13) 0.024(5) 0.034(6) 0.022(5) 0.007(4) 0.005(4) 0.001(4)
C(14) 0.042(6) 0.033(6) 0.014(4) -0.008(5) 0.003(4) -0.002(4)
C(15) 0.029(5) 0.039(6) 0.019(5) 0.007(5) 0.010(4) -0.003(4)
C(16) 0.042(6) 0.062(8) 0.014(5) -0.014(6) 0.016(4) -0.003(5)
C(17) 0.072(8) 0.039(6) 0.006(4) -0.000(6) 0.005(5) 0.007(4)
C(18) 0.039(6) 0.016(5) 0.030(5) -0.009(4) 0.000(4) -0.004(4)
C(19) 0.034(5) 0.009(4) 0.040(6) -0.005(4) 0.009(4) -0.006(4)
C(20) 0.031(5) 0.006(4) 0.026(5) -0.007(4) 0.002(4) 0.004(4)
C(21) 0.036(5) 0.011(4) 0.020(5) 0.002(4) 0.010(4) 0.001(4)
C(22) 0.024(5) 0.019(5) 0.024(5) 0.001(4) -0.004(4) 0.001(4)
C(23) 0.010(4) 0.020(5) 0.031(5) 0.004(4) 0.003(4) 0.001(4)
C(24) 0.028(5) 0.018(5) 0.032(5) 0.009(4) 0.005(4) -0.009(4)
C(25) 0.012(4) 0.011(4) 0.020(4) -0.005(3) 0.002(3) -0.002(3)
C(26) 0.021(4) 0.017(4) 0.014(4) 0.002(4) 0.003(3) 0.002(3)
C(27) 0.027(5) 0.019(5) 0.021(4) 0.003(4) 0.011(4) 0.003(4)
C(28) 0.028(5) 0.022(5) 0.020(5) 0.000(4) 0.004(4) 0.013(4)
C(29) 0.023(5) 0.020(5) 0.015(4) 0.009(4) -0.003(4) 0.001(4)
C(30) 0.014(4) 0.018(4) 0.013(4) 0.002(3) 0.002(3) -0.003(3)
C(31) 0.016(4) 0.021(5) 0.015(4) 0.005(4) 0.005(3) -0.004(4)
C(32) 0.028(5) 0.016(4) 0.017(4) -0.002(4) 0.007(4) 0.004(4)
C(33) 0.035(5) 0.016(5) 0.018(5) -0.005(4) 0.003(4) 0.004(4)
C(34) 0.031(5) 0.018(5) 0.012(4) 0.001(4) -0.004(4) -0.002(4)
C(35) 0.016(4) 0.030(5) 0.013(4) 0.003(4) -0.001(3) -0.012(4)
C(36) 0.016(4) 0.014(4) 0.012(4) -0.001(4) -0.003(3) 0.005(3)
C(37) 0.033(5) 0.019(5) 0.034(5) 0.002(4) 0.013(4) -0.007(4)
C(38) 0.027(5) 0.012(4) 0.026(5) -0.007(4) -0.001(4) -0.012(4)
C(39) 0.012(4) 0.010(4) 0.032(5) -0.002(3) 0.007(4) 0.000(4)
C(40) 0.024(5) 0.009(4) 0.035(5) 0.001(4) 0.004(4) 0.003(4)
C(41) 0.028(5) 0.013(5) 0.055(7) 0.003(4) 0.010(5) -0.009(5)
C(42) 0.035(5) 0.017(5) 0.012(4) 0.002(4) -0.002(4) -0.001(4)
C(43) 0.033(5) 0.035(5) 0.015(4) -0.012(5) 0.009(4) 0.005(4)
C(44) 0.055(7) 0.021(5) 0.015(5) -0.001(5) -0.006(4) 0.005(4)
C(45) 0.030(5) 0.042(6) 0.013(4) 0.018(5) 0.000(4) -0.005(4)
C(46) 0.021(5) 0.047(6) 0.016(4) -0.012(5) -0.002(3) 0.003(4)
C(47) 0.016(4) 0.012(4) 0.024(5) 0.008(3) 0.004(4) 0.003(4)
C(48) 0.021(4) 0.023(5) 0.016(4) -0.003(4) 0.012(4) 0.000(4)

loop_
_atom_type_symbol
_atom_type_description
_atom_type_scat_dispersion_real
_atom_type_scat_dispersion_imag
_atom_type_scat_source
C C 0.003 0.002
;
International Tables for Crystallography
(1992, Vol. C, Tables 4.2.6.8 and 6.1.1.4)
;
H H 0.000 0.000
;
International Tables for Crystallography
(1992, Vol. C, Table 6.1.1.4)
;
Co Co 0.349 0.972
;
International Tables for Crystallography
(1992, Vol. C, Tables 4.2.6.8 and 6.1.1.4)
;
Mo Mo -1.683 0.686
;
International Tables for Crystallography
(1992, Vol. C, Tables 4.2.6.8 and 6.1.1.4)
;
O O 0.011 0.006
;
International Tables for Crystallography
(1992, Vol. C, Tables 4.2.6.8 and 6.1.1.4)
;
Se Se -0.093 2.226
;
International Tables for Crystallography
(1992, Vol. C, Tables 4.2.6.8 and 6.1.1.4)
;

loop_
_geom_angle_atom_site_label_1
_geom_angle_atom_site_label_2
_geom_angle_atom_site_label_3
_geom_angle
Se(1) Mo(1) Se(2) 75.03(4)
Se(3) Mo(1) Se(2) 125.54(4)
Se(4) Mo(1) Se(2) 86.33(3)
Mo(1) Se(2) Co(1) 64.31(4)
Co(1) Mo(1) Se(2) 52.76(3)
Co(2) Mo(1) Se(2) 138.72(4)
Mo(1) Se(2) C(1) 100.5(2)
C(23) Mo(1) Se(2) 85.8(2)
C(24) Mo(1) Se(2) 142.7(3)
Se(3) Mo(1) Se(1) 87.74(4)
Se(4) Mo(1) Se(1) 140.25(4)
Mo(1) Se(1) Co(1) 64.84(4)
Co(1) Mo(1) Se(1) 52.67(4)
Co(2) Mo(1) Se(1) 137.41(4)
Mo(1) Se(1) C(6) 101.1(2)
C(23) Mo(1) Se(1) 125.3(2)
C(24) Mo(1) Se(1) 85.8(2)
Se(3) Mo(1) Se(4) 74.92(3)
Co(1) Mo(1) Se(4) 135.52(4)
Mo(1) Se(4) Co(2) 64.81(4)
Co(2) Mo(1) Se(4) 52.49(3)
Mo(1) Se(4) C(7) 99.9(2)
C(23) Mo(1) Se(4) 87.0(2)
C(24) Mo(1) Se(4) 126.5(2)
Co(1) Mo(1) Se(3) 140.36(5)
Mo(1) Se(3) Co(2) 63.54(4)
Co(2) Mo(1) Se(3) 53.09(4)
Mo(1) Se(3) C(12) 98.7(3)
C(23) Mo(1) Se(3) 141.5(3)
C(24) Mo(1) Se(3) 84.3(3)
Mo(1) Co(1) Se(2) 62.93(4)
Mo(1) Co(1) Se(1) 62.49(4)
Co(2) Mo(1) Co(1) 160.08(5)
C(23) Mo(1) Co(1) 74.8(2)
C(24) Mo(1) Co(1) 90.2(3)
Mo(1) Co(1) C(15) 121.8(3)
Mo(1) Co(1) C(16) 152.6(3)
Mo(1) Co(1) C(13) 132.8(3)
Mo(1) Co(1) C(17) 166.9(3)
Mo(1) Co(1) C(14) 114.2(3)
Mo(1) Co(2) Se(4) 62.70(4)
Mo(1) Co(2) Se(3) 63.37(4)
C(23) Mo(1) Co(2) 88.9(3)
C(24) Mo(1) Co(2) 75.5(3)
Mo(1) Co(2) C(19) 127.5(3)
Mo(1) Co(2) C(20) 163.8(2)
Mo(1) Co(2) C(21) 155.9(2)
Mo(1) Co(2) C(22) 122.3(2)
Mo(1) Co(2) C(18) 109.3(3)
Mo(1) C(23) O(1) 172.9(7)
C(24) Mo(1) C(23) 79.6(3)
Mo(1) C(24) O(2) 171.9(8)
Se(6) Mo(2) Se(5) 75.78(3)
Se(7) Mo(2) Se(5) 91.47(4)
Se(8) Mo(2) Se(5) 158.67(5)
Mo(2) Se(5) Co(3) 64.76(4)
Co(3) Mo(2) Se(5) 52.86(4)
Co(4) Mo(2) Se(5) 131.07(4)
Mo(2) Se(5) C(25) 101.4(2)
C(47) Mo(2) Se(5) 115.2(2)
C(48) Mo(2) Se(5) 82.7(2)
Se(7) Mo(2) Se(6) 110.41(4)
Se(8) Mo(2) Se(6) 92.80(4)
Mo(2) Se(6) Co(3) 63.46(4)
Co(3) Mo(2) Se(6) 53.66(4)
Co(4) Mo(2) Se(6) 142.09(5)
Mo(2) Se(6) C(30) 100.6(2)
C(47) Mo(2) Se(6) 86.8(2)
C(48) Mo(2) Se(6) 147.1(2)
Se(8) Mo(2) Se(7) 75.48(4)
Co(3) Mo(2) Se(7) 141.94(4)
Mo(2) Se(7) Co(4) 64.24(4)
Co(4) Mo(2) Se(7) 52.64(3)
Mo(2) Se(7) C(31) 98.1(2)
C(47) Mo(2) Se(7) 151.6(2)
C(48) Mo(2) Se(7) 94.6(2)
Co(3) Mo(2) Se(8) 132.94(4)
Mo(2) Se(8) Co(4) 65.36(4)
Co(4) Mo(2) Se(8) 52.23(3)
Mo(2) Se(8) C(36) 98.2(2)
C(47) Mo(2) Se(8) 81.4(2)
C(48) Mo(2) Se(8) 114.6(2)
Mo(2) Co(3) Se(5) 62.39(4)
Mo(2) Co(3) Se(6) 62.89(4)
Co(4) Mo(2) Co(3) 160.97(5)
C(47) Mo(2) Co(3) 66.5(2)
C(48) Mo(2) Co(3) 93.5(2)
Mo(2) Co(3) C(37) 164.9(3)
Mo(2) Co(3) C(41) 133.2(2)
Mo(2) Co(3) C(38) 154.7(3)
Mo(2) Co(3) C(39) 125.2(2)
Mo(2) Co(3) C(40) 116.7(2)
Mo(2) Co(4) Se(7) 63.12(4)
Mo(2) Co(4) Se(8) 62.41(4)
C(47) Mo(2) Co(4) 99.9(2)
C(48) Mo(2) Co(4) 70.4(2)
Mo(2) Co(4) C(45) 123.6(3)
Mo(2) Co(4) C(46) 155.7(3)
Mo(2) Co(4) C(42) 164.2(2)
Mo(2) Co(4) C(43) 130.3(2)
Mo(2) Co(4) C(44) 113.4(2)
Mo(2) C(47) O(4) 167.4(6)
C(48) Mo(2) C(47) 80.1(3)
Mo(2) C(48) O(3) 167.7(6)
Se(2) Co(1) Se(1) 85.72(4)
C(1) Se(2) Co(1) 100.7(2)
C(6) Se(1) Co(1) 101.0(3)
Se(1) Co(1) C(15) 164.9(2)
Se(1) Co(1) C(16) 141.5(3)
Se(1) Co(1) C(13) 98.0(3)
Se(1) Co(1) C(17) 105.7(3)
Se(1) Co(1) C(14) 124.5(3)
Se(1) C(6) C(1) 116.2(5)
Se(1) C(6) C(5) 122.5(6)
Se(2) Co(1) C(15) 109.2(2)
Se(2) Co(1) C(16) 100.1(2)
Se(2) Co(1) C(13) 163.6(3)
Se(2) Co(1) C(17) 124.3(3)
Se(2) Co(1) C(14) 146.1(3)
Se(2) C(1) C(6) 118.3(5)
Se(2) C(1) C(2) 121.9(6)
C(12) Se(3) Co(2) 100.5(3)
Se(3) Co(2) C(19) 169.0(3)
Se(3) Co(2) C(20) 128.5(2)
Se(3) Co(2) C(21) 103.6(2)
Se(3) Co(2) C(22) 109.8(2)
Se(3) Co(2) C(18) 142.3(2)
Se(3) C(12) C(7) 117.8(6)
Se(3) C(12) C(11) 121.9(7)
Se(4) Co(2) Se(3) 85.79(5)
C(7) Se(4) Co(2) 102.9(3)
Se(4) Co(2) C(19) 97.9(2)
Se(4) Co(2) C(20) 104.6(2)
Se(4) Co(2) C(21) 139.6(2)
Se(4) Co(2) C(22) 164.3(3)
Se(4) Co(2) C(18) 125.5(3)
Se(4) C(7) C(12) 117.5(6)
Se(4) C(7) C(8) 122.7(7)
Se(5) Co(3) Se(6) 85.78(5)
C(25) Se(5) Co(3) 100.0(2)
Se(5) Co(3) C(37) 102.9(3)
Se(5) Co(3) C(41) 96.5(3)
Se(5) Co(3) C(38) 138.8(3)
Se(5) Co(3) C(39) 163.1(2)
Se(5) Co(3) C(40) 124.0(2)
Se(5) C(25) C(30) 117.8(6)
Se(5) C(25) C(26) 120.3(5)
C(30) Se(6) Co(3) 98.8(2)
Se(6) Co(3) C(37) 122.1(2)
Se(6) Co(3) C(41) 162.6(3)
Se(6) Co(3) C(38) 100.1(2)
Se(6) Co(3) C(39) 111.1(2)
Se(6) Co(3) C(40) 147.7(3)
Se(6) C(30) C(25) 118.3(5)
Se(6) C(30) C(29) 122.5(6)
Se(7) Co(4) Se(8) 86.72(4)
C(31) Se(7) Co(4) 100.6(2)
Se(7) Co(4) C(45) 108.4(3)
Se(7) Co(4) C(46) 101.1(3)
Se(7) Co(4) C(42) 126.5(2)
Se(7) Co(4) C(43) 166.4(2)
Se(7) Co(4) C(44) 142.8(3)
Se(7) C(31) C(36) 116.5(6)
Se(7) C(31) C(32) 122.0(6)
C(36) Se(8) Co(4) 102.3(2)
Se(8) Co(4) C(45) 164.9(3)
Se(8) Co(4) C(46) 138.6(3)
Se(8) Co(4) C(42) 103.6(2)
Se(8) Co(4) C(43) 98.0(2)
Se(8) Co(4) C(44) 126.2(3)
Se(8) C(36) C(31) 118.6(6)
Se(8) C(36) C(35) 122.7(6)
C(15) Co(1) C(13) 68.3(3)
C(16) Co(1) C(13) 67.2(4)
Co(1) C(13) C(17) 70.6(5)
C(17) Co(1) C(13) 39.4(4)
Co(1) C(13) C(14) 70.8(5)
C(14) Co(1) C(13) 40.0(4)
Co(1) C(14) C(15) 69.5(5)
C(15) Co(1) C(14) 40.7(3)
C(16) Co(1) C(14) 67.0(4)
Co(1) C(14) C(13) 69.1(5)
C(17) Co(1) C(14) 66.7(4)
Co(1) C(15) C(16) 69.9(5)
C(16) Co(1) C(15) 40.1(4)
C(17) Co(1) C(15) 68.1(4)
Co(1) C(15) C(14) 69.8(5)
Co(1) C(16) C(15) 69.9(6)
Co(1) C(16) C(17) 69.3(6)
C(17) Co(1) C(16) 40.5(4)
Co(1) C(17) C(16) 70.2(5)
Co(1) C(17) C(13) 70.1(5)
Co(2) C(18) C(19) 69.4(4)
C(19) Co(2) C(18) 41.0(3)
C(20) Co(2) C(18) 68.8(3)
C(21) Co(2) C(18) 67.7(4)
Co(2) C(18) C(22) 69.4(5)
C(22) Co(2) C(18) 39.7(4)
Co(2) C(19) C(20) 70.9(4)
C(20) Co(2) C(19) 40.6(4)
C(21) Co(2) C(19) 67.0(4)
C(22) Co(2) C(19) 67.0(3)
Co(2) C(19) C(18) 69.7(5)
Co(2) C(20) C(19) 68.5(4)
Co(2) C(20) C(21) 69.6(5)
C(21) Co(2) C(20) 39.6(3)
C(22) Co(2) C(20) 67.2(3)
Co(2) C(21) C(20) 70.9(5)
Co(2) C(21) C(22) 68.9(5)
C(22) Co(2) C(21) 40.0(3)
Co(2) C(22) C(21) 71.1(5)
Co(2) C(22) C(18) 70.8(5)
Co(3) C(37) C(41) 69.6(5)
C(41) Co(3) C(37) 40.5(3)
Co(3) C(37) C(38) 69.3(5)
C(38) Co(3) C(37) 40.1(4)
C(39) Co(3) C(37) 68.0(4)
C(40) Co(3) C(37) 67.6(3)
Co(3) C(38) C(37) 70.6(5)
C(41) Co(3) C(38) 67.0(3)
Co(3) C(38) C(39) 71.7(4)
C(39) Co(3) C(38) 40.2(3)
C(40) Co(3) C(38) 66.9(3)
C(41) Co(3) C(39) 67.2(3)
Co(3) C(39) C(38) 68.1(5)
Co(3) C(39) C(40) 69.1(5)
C(40) Co(3) C(39) 40.0(3)
Co(3) C(40) C(41) 69.8(5)
C(41) Co(3) C(40) 39.6(4)
Co(3) C(40) C(39) 70.9(4)
Co(3) C(41) C(37) 69.9(5)
Co(3) C(41) C(40) 70.6(5)
C(45) Co(4) C(42) 68.0(3)
Co(4) C(42) C(46) 69.2(4)
C(46) Co(4) C(42) 40.1(3)
Co(4) C(42) C(43) 69.4(4)
C(43) Co(4) C(42) 40.0(3)
C(44) Co(4) C(42) 67.5(3)
C(45) Co(4) C(43) 67.4(3)
C(46) Co(4) C(43) 67.0(3)
Co(4) C(43) C(42) 70.6(5)
Co(4) C(43) C(44) 70.4(5)
C(44) Co(4) C(43) 40.3(4)
Co(4) C(44) C(45) 69.6(5)
C(45) Co(4) C(44) 39.6(4)
C(46) Co(4) C(44) 67.0(4)
Co(4) C(44) C(43) 69.3(5)
Co(4) C(45) C(46) 69.6(5)
C(46) Co(4) C(45) 40.5(4)
Co(4) C(45) C(44) 70.8(5)
Co(4) C(46) C(45) 69.9(5)
Co(4) C(46) C(42) 70.7(4)
C(6) C(1) C(2) 119.8(7)
C(1) C(2) C(3) 117.0(8)
C(1) C(6) C(5) 121.3(7)
C(2) C(3) C(4) 122.3(8)
C(3) C(4) C(5) 121.0(8)
C(4) C(5) C(6) 118.5(8)
C(12) C(7) C(8) 119.8(8)
C(7) C(8) C(9) 120.2(9)
C(7) C(12) C(11) 120.3(8)
C(8) C(9) C(10) 121.2(9)
C(9) C(10) C(11) 121.2(9)
C(10) C(11) C(12) 117.2(9)
C(13) C(14) C(15) 108.4(8)
C(17) C(13) C(14) 108.6(8)
C(13) C(17) C(16) 108.4(9)
C(14) C(15) C(16) 106.1(8)
C(15) C(16) C(17) 108.4(8)
C(18) C(19) C(20) 108.9(8)
C(22) C(18) C(19) 105.8(8)
C(18) C(22) C(21) 110.3(7)
C(19) C(20) C(21) 106.3(7)
C(20) C(21) C(22) 108.6(8)
C(30) C(25) C(26) 121.9(7)
C(25) C(26) C(27) 118.4(7)
C(25) C(30) C(29) 119.2(7)
C(26) C(27) C(28) 120.3(8)
C(27) C(28) C(29) 121.0(7)
C(28) C(29) C(30) 119.2(7)
C(36) C(31) C(32) 121.5(7)
C(31) C(32) C(33) 119.7(8)
C(31) C(36) C(35) 118.8(7)
C(32) C(33) C(34) 119.9(8)
C(33) C(34) C(35) 119.8(8)
C(34) C(35) C(36) 120.4(8)
C(41) C(37) C(38) 106.1(8)
C(37) C(38) C(39) 110.3(7)
C(37) C(41) C(40) 108.9(8)
C(38) C(39) C(40) 105.6(7)
C(39) C(40) C(41) 109.0(7)
C(46) C(42) C(43) 106.7(8)
C(42) C(43) C(44) 108.8(8)
C(42) C(46) C(45) 108.9(8)
C(43) C(44) C(45) 108.0(8)
C(44) C(45) C(46) 107.6(8)
Co(1) C(13) H(9) 125.3613
Co(1) C(14) H(10) 125.9459
Co(1) C(15) H(11) 125.3179
Co(1) C(16) H(12) 126.0530
Co(1) C(17) H(13) 125.4803
Co(2) C(18) H(14) 127.6392
Co(2) C(19) H(15) 126.3031
Co(2) C(20) H(16) 126.7311
Co(2) C(21) H(17) 127.2012
Co(2) C(22) H(18) 125.1807
Co(3) C(37) H(27) 124.7373
Co(3) C(38) H(28) 124.7317
Co(3) C(39) H(29) 124.2800
Co(3) C(40) H(30) 127.0516
Co(3) C(41) H(31) 123.5236
Co(4) C(42) H(32) 125.6704
Co(4) C(43) H(33) 124.9690
Co(4) C(44) H(34) 126.4866
Co(4) C(45) H(35) 124.4283
Co(4) C(46) H(36) 124.9205
C(1) C(2) H(1) 120.7871
H(1) C(2) C(3) 122.1985
C(2) C(3) H(2) 118.9257
H(2) C(3) C(4) 118.7772
C(3) C(4) H(3) 120.2755
C(4) C(5) H(4) 121.3315
H(3) C(4) C(5) 118.6801
H(4) C(5) C(6) 120.1419
C(7) C(8) H(5) 118.7130
H(5) C(8) C(9) 120.9769
C(8) C(9) H(6) 119.8289
H(6) C(9) C(10) 118.9220
C(9) C(10) H(7) 120.5364
C(10) C(11) H(8) 121.6876
H(7) C(10) C(11) 118.1878
H(8) C(11) C(12) 121.1298
H(9) C(13) C(14) 124.9818
C(13) C(14) H(10) 126.1029
H(9) C(13) C(17) 126.3723
C(13) C(17) H(13) 126.5690
H(10) C(14) C(15) 125.5183
C(14) C(15) H(11) 125.7572
C(15) C(16) H(12) 124.6815
H(11) C(15) C(16) 128.1430
H(12) C(16) C(17) 126.8957
C(16) C(17) H(13) 125.0074
C(18) C(19) H(15) 125.1510
H(14) C(18) C(19) 128.0135
H(14) C(18) C(22) 126.1143
C(18) C(22) H(18) 123.2937
H(15) C(19) C(20) 125.8995
C(19) C(20) H(16) 126.8252
C(20) C(21) H(17) 126.2559
H(16) C(20) C(21) 126.8860
H(17) C(21) C(22) 125.1243
C(21) C(22) H(18) 126.3621
C(25) C(26) H(19) 121.1165
H(19) C(26) C(27) 120.4618
C(26) C(27) H(20) 120.9203
C(27) C(28) H(21) 119.5410
H(20) C(27) C(28) 118.7314
H(21) C(28) C(29) 119.4800
C(28) C(29) H(22) 120.1917
H(22) C(29) C(30) 120.6316
C(31) C(32) H(23) 120.6002
H(23) C(32) C(33) 119.7218
C(32) C(33) H(24) 121.8282
H(24) C(33) C(34) 118.2475
C(33) C(34) H(25) 119.5953
C(34) C(35) H(26) 119.3828
H(25) C(34) C(35) 120.5876
H(26) C(35) C(36) 120.2351
H(27) C(37) C(38) 125.8527
C(37) C(38) H(28) 126.3188
H(27) C(37) C(41) 128.0599
C(37) C(41) H(31) 125.2147
H(28) C(38) C(39) 123.3600
C(38) C(39) H(29) 127.1465
H(29) C(39) C(40) 127.1253
C(39) C(40) H(30) 124.2893
C(40) C(41) H(31) 125.7884
H(30) C(40) C(41) 126.6483
H(32) C(42) C(43) 126.8457
C(42) C(43) H(33) 124.0184
C(42) C(46) H(36) 125.0604
H(32) C(42) C(46) 126.4046
H(33) C(43) C(44) 127.2060
C(43) C(44) H(34) 125.7265
H(34) C(44) C(45) 126.2717
C(44) C(45) H(35) 128.1278
C(45) C(46) H(36) 126.0515
H(35) C(45) C(46) 124.2937

loop_
_geom_bond_atom_site_label_1
_geom_bond_atom_site_label_2
_geom_bond_distance
Mo(1) Se(1) 2.583(1)
Mo(1) Se(2) 2.605(1)
Mo(1) Se(3) 2.621(1)
Mo(1) Se(4) 2.578(1)
Mo(1) Co(1) 2.636(1)
Mo(1) Co(2) 2.625(1)
Mo(1) C(23) 1.977(9)
Mo(1) C(24) 1.985(8)
Mo(2) Se(5) 2.577(1)
Mo(2) Se(6) 2.6168(9)
Mo(2) Se(7) 2.631(1)
Mo(2) Se(8) 2.590(1)
Mo(2) Co(3) 2.630(1)
Mo(2) Co(4) 2.657(1)
Mo(2) C(47) 1.948(8)
Mo(2) C(48) 1.979(8)
Se(1) Co(1) 2.316(1)
Se(1) C(6) 1.935(7)
Se(2) Co(1) 2.329(1)
Se(2) C(1) 1.910(7)
Se(3) Co(2) 2.345(2)
Se(3) C(12) 1.937(8)
Se(4) Co(2) 2.301(1)
Se(4) C(7) 1.905(8)
Se(5) Co(3) 2.318(1)
Se(5) C(25) 1.936(7)
Se(6) Co(3) 2.368(2)
Se(6) C(30) 1.928(8)
Se(7) Co(4) 2.345(1)
Se(7) C(31) 1.975(8)
Se(8) Co(4) 2.310(1)
Se(8) C(36) 1.935(8)
Co(1) C(13) 2.038(8)
Co(1) C(14) 2.061(8)
Co(1) C(15) 2.057(9)
Co(1) C(16) 2.06(1)
Co(1) C(17) 2.044(9)
Co(2) C(18) 2.056(8)
Co(2) C(19) 2.052(8)
Co(2) C(20) 2.084(8)
Co(2) C(21) 2.067(9)
Co(2) C(22) 2.038(8)
Co(3) C(37) 2.059(8)
Co(3) C(38) 2.042(8)
Co(3) C(39) 2.090(8)
Co(3) C(40) 2.066(8)
Co(3) C(41) 2.056(9)
Co(4) C(42) 2.071(7)
Co(4) C(43) 2.056(8)
Co(4) C(44) 2.071(8)
Co(4) C(45) 2.056(8)
Co(4) C(46) 2.052(7)
O(1) C(23) 1.14(1)
O(2) C(24) 1.152(9)
O(3) C(48) 1.15(1)
O(4) C(47) 1.18(1)
C(1) C(2) 1.41(1)
C(1) C(6) 1.40(1)
C(2) C(3) 1.40(1)
C(3) C(4) 1.35(2)
C(4) C(5) 1.39(1)
C(5) C(6) 1.38(1)
C(7) C(8) 1.39(1)
C(7) C(12) 1.38(1)
C(8) C(9) 1.35(1)
C(9) C(10) 1.33(2)
C(10) C(11) 1.43(1)
C(11) C(12) 1.39(1)
C(13) C(14) 1.40(1)
C(13) C(17) 1.37(1)
C(14) C(15) 1.43(1)
C(15) C(16) 1.41(1)
C(16) C(17) 1.42(1)
C(18) C(19) 1.44(1)
C(18) C(22) 1.39(1)
C(19) C(20) 1.44(1)
C(20) C(21) 1.41(1)
C(21) C(22) 1.41(1)
C(25) C(26) 1.39(1)
C(25) C(30) 1.37(1)
C(26) C(27) 1.39(1)
C(27) C(28) 1.38(1)
C(28) C(29) 1.38(1)
C(29) C(30) 1.40(1)
C(31) Se(7) 1.975(8)
C(31) C(32) 1.37(1)
C(31) C(36) 1.39(1)
C(32) C(31) 1.37(1)
C(32) C(33) 1.36(1)
C(33) C(34) 1.40(1)
C(34) C(35) 1.38(1)
C(35) C(36) 1.37(1)
C(36) C(31) 1.39(1)
C(37) C(38) 1.41(1)
C(37) C(41) 1.42(1)
C(38) C(39) 1.42(1)
C(39) Co(3) 2.090(8)
C(39) C(38) 1.42(1)
C(39) C(40) 1.42(1)
C(40) C(39) 1.42(1)
C(40) C(41) 1.39(1)
C(42) C(43) 1.41(1)
C(42) C(46) 1.41(1)
C(43) C(44) 1.42(1)
C(44) C(45) 1.40(1)
C(45) C(46) 1.42(1)
C(2) H(1) 0.9576
C(3) H(2) 0.9396
C(4) H(3) 0.9349
C(5) H(4) 0.9434
C(8) H(5) 0.9584
C(9) H(6) 0.9442
C(10) H(7) 0.9480
C(11) H(8) 0.9330
C(13) H(9) 0.9536
C(14) H(10) 0.9637
C(15) H(11) 0.9641
C(16) H(12) 0.9488
C(17) H(13) 0.9273
C(18) H(14) 0.9581
C(19) H(15) 0.9590
C(20) H(16) 0.9532
C(21) H(17) 0.9499
C(22) H(18) 0.9343
C(26) H(19) 0.9400
C(27) H(20) 0.9570
C(28) H(21) 0.9563
C(29) H(22) 0.9632
C(32) H(23) 0.9505
C(33) H(24) 0.9603
C(34) H(25) 0.9544
C(35) H(26) 0.9512
C(37) H(27) 0.9621
C(38) H(28) 0.9536
C(39) H(29) 0.9425
C(40) H(30) 0.9443
C(41) H(31) 0.9549
C(42) H(32) 0.9638
C(43) H(33) 0.9550
C(44) H(34) 0.9370
C(45) H(35) 0.9505
C(46) H(36) 0.9684
H(29) C(39) 0.9425

loop_
_geom_contact_atom_site_label_1
_geom_contact_atom_site_label_2
_geom_contact_distance
_geom_contact_site_symmetry_2
Mo(1) O(1) 3.116(6) .
Mo(1) O(2) 3.130(5) .
Mo(1) C(1) 3.499(7) .
Mo(1) C(6) 3.513(7) .
Mo(1) C(7) 3.460(8) .
Mo(1) C(12) 3.487(8) .
Mo(2) O(3) 3.111(5) .
Mo(2) O(4) 3.109(6) .
Mo(2) C(25) 3.515(8) .
Mo(2) C(30) 3.525(7) .
Mo(2) C(31) 3.505(8) .
Mo(2) C(36) 3.448(8) .
Se(1) C(1) 2.845(7) .
Se(1) C(5) 2.916(8) .
Se(1) C(13) 3.291(9) .
Se(1) C(17) 3.48(1) .
Se(1) C(24) 3.139(8) .
Se(1) Se(2) 3.159(1) .
Se(2) Se(4) 3.545(1) .
Se(2) O(2) 3.345(6) 45501
Se(2) C(2) 2.914(8) .
Se(2) C(6) 2.852(8) .
Se(2) C(15) 3.579(8) .
Se(2) C(16) 3.367(8) .
Se(2) C(23) 3.153(8) .
Se(2) C(24) 3.488(9) 45501
Se(3) C(7) 2.854(8) .
Se(3) C(11) 2.923(8) .
Se(3) C(21) 3.471(8) .
Se(3) C(22) 3.591(8) .
Se(3) C(24) 3.128(9) .
Se(3) Se(4) 3.163(1) .
Se(4) C(8) 2.905(9) .
Se(4) C(12) 2.821(9) .
Se(4) C(19) 3.289(8) .
Se(4) C(20) 3.472(8) .
Se(4) C(21) 3.581(9) 45501
Se(4) C(23) 3.164(8) .
Se(5) Se(6) 3.190(1) .
Se(5) C(26) 2.900(8) .
Se(5) C(30) 2.848(7) .
Se(5) C(37) 3.426(8) .
Se(5) C(39) 3.564(7) 65501
Se(5) C(41) 3.269(9) .
Se(5) C(48) 3.044(8) .
Se(6) C(25) 2.849(8) .
Se(6) C(29) 2.933(8) .
Se(6) C(38) 3.387(8) .
Se(6) C(47) 3.173(8) .
Se(7) Se(8) 3.196(1) .
Se(7) C(32) 2.943(8) .
Se(7) C(36) 2.876(8) .
Se(7) C(45) 3.573(8) .
Se(7) C(46) 3.400(8) .
Se(7) C(48) 3.416(8) .
Se(8) C(31) 2.870(8) .
Se(8) C(35) 2.912(8) .
Se(8) C(42) 3.447(7) .
Se(8) C(43) 3.300(8) .
Se(8) C(47) 3.000(8) .
Co(1) O(1) 3.586(6) .
Co(1) C(1) 3.276(7) .
Co(1) C(6) 3.290(8) .
Co(1) C(23) 2.850(8) .
Co(1) C(24) 3.305(9) .
Co(2) C(7) 3.298(8) .
Co(2) C(12) 3.301(8) .
Co(2) C(23) 3.255(9) .
Co(2) C(24) 2.867(8) .
Co(3) O(4) 3.358(6) .
Co(3) C(25) 3.267(8) .
Co(3) C(30) 3.275(8) .
Co(3) C(47) 2.573(8) .
Co(3) C(48) 3.386(7) .
Co(4) O(3) 3.517(6) .
Co(4) C(31) 3.332(8) .
Co(4) C(36) 3.316(7) .
Co(4) C(47) 3.553(7) .
Co(4) C(48) 2.729(8) .
O(1) O(2) 3.318(8) 45501
O(1) C(14) 3.49(1) .
O(1) C(15) 3.26(1) .
O(1) C(24) 3.32(1) .
O(1) C(43) 3.36(1) 65702
O(1) C(44) 3.58(1) 65702
O(2) Se(2) 3.345(6) 65501
O(2) O(1) 3.318(8) 65501
O(2) C(15) 3.37(1) 65501
O(2) C(18) 3.40(1) .
O(2) C(22) 3.33(1) .
O(2) C(23) 3.325(9) .
O(2) C(23) 3.49(1) 65501
O(2) C(44) 3.15(1) 75702
O(3) O(4) 2.923(9) 65501
O(3) C(44) 3.06(1) .
O(3) C(45) 3.32(1) .
O(3) C(47) 3.298(9) .
O(4) O(3) 2.923(9) 45501
O(4) C(14) 3.27(1) 64702
O(4) C(15) 3.53(1) 64702
O(4) C(39) 3.10(1) .
O(4) C(40) 3.17(1) .
O(4) C(45) 3.52(1) 45501
O(4) C(48) 3.41(1) 45501
O(4) C(48) 3.33(1) .
C(1) C(3) 2.40(1) .
C(1) C(4) 2.77(1) .
C(1) C(5) 2.42(1) .
C(2) C(4) 2.41(1) .
C(2) C(5) 2.82(1) .
C(2) C(6) 2.43(1) .
C(3) C(5) 2.39(1) .
C(3) C(6) 2.74(1) .
C(3) C(19) 3.58(1) 64602
C(4) C(6) 2.38(1) .
C(4) C(42) 3.36(1) 55401
C(4) C(43) 3.39(1) 55401
C(7) C(9) 2.38(1) .
C(7) C(10) 2.74(1) .
C(7) C(11) 2.40(1) .
C(8) C(10) 2.34(2) .
C(8) C(11) 2.77(1) .
C(8) C(12) 2.40(1) .
C(8) C(38) 3.53(1) 55602
C(9) C(11) 2.41(1) .
C(9) C(12) 2.76(1) .
C(9) C(35) 3.54(1) 55401
C(10) C(12) 2.41(1) .
C(10) C(36) 3.60(1) 55401
C(10) C(41) 3.47(1) 65602
C(11) C(37) 3.47(1) 65602
C(11) C(41) 3.57(1) 65602
C(12) C(37) 3.43(1) 65602
C(13) C(15) 2.30(1) .
C(13) C(16) 2.27(1) .
C(13) C(34) 3.41(1) 65501
C(14) O(4) 3.27(1) 65702
C(14) C(16) 2.27(1) .
C(14) C(17) 2.26(1) .
C(14) C(23) 3.31(1) .
C(15) O(2) 3.37(1) 45501
C(15) O(4) 3.53(1) 65702
C(15) C(17) 2.30(1) .
C(15) C(23) 3.21(1) .
C(16) C(32) 3.50(1) .
C(16) C(33) 3.48(1) .
C(18) C(20) 2.34(1) .
C(18) C(21) 2.30(1) .
C(18) C(23) 3.46(1) .
C(18) C(24) 3.18(1) .
C(19) C(3) 3.58(1) 65602
C(19) C(21) 2.27(1) .
C(19) C(22) 2.26(1) .
C(20) C(22) 2.28(1) .
C(20) C(28) 3.60(1) 65602
C(21) Se(4) 3.581(9) 65501
C(22) C(24) 3.22(1) .
C(23) O(2) 3.49(1) 45501
C(23) C(24) 2.54(1) .
C(24) Se(2) 3.488(9) 65501
C(25) C(27) 2.39(1) .
C(25) C(28) 2.75(1) .
C(25) C(29) 2.40(1) .
C(26) C(28) 2.40(1) .
C(26) C(29) 2.80(1) .
C(26) C(30) 2.42(1) .
C(27) C(29) 2.41(1) .
C(27) C(30) 2.78(1) .
C(28) C(20) 3.60(1) 64602
C(28) C(30) 2.41(1) .
C(31) Mo(2) 3.505(8) .
C(31) Se(8) 2.870(8) .
C(31) Co(4) 3.332(8) .
C(31) C(33) 2.36(1) .
C(31) C(34) 2.73(1) .
C(31) C(35) 2.37(1) .
C(32) C(34) 2.39(1) .
C(32) C(35) 2.76(1) .
C(32) C(36) 2.41(1) .
C(33) C(31) 2.36(1) .
C(33) C(35) 2.41(1) .
C(33) C(36) 2.77(1) .
C(34) C(13) 3.41(1) 45501
C(34) C(31) 2.73(1) .
C(34) C(36) 2.38(1) .
C(35) C(9) 3.54(1) 55601
C(35) C(31) 2.37(1) .
C(36) C(10) 3.60(1) 55601
C(37) C(11) 3.47(1) 64602
C(37) C(12) 3.43(1) 64602
C(37) C(39) 2.32(1) .
C(37) C(40) 2.29(1) .
C(38) C(8) 3.53(1) 54602
C(38) C(40) 2.27(1) .
C(38) C(41) 2.26(1) .
C(39) Se(5) 3.564(7) 45501
C(39) O(4) 3.10(1) .
C(39) C(37) 2.32(1) .
C(39) C(41) 2.29(1) .
C(39) C(47) 3.07(1) .
C(40) C(47) 3.04(1) .
C(41) C(10) 3.47(1) 64602
C(41) C(11) 3.57(1) 64602
C(41) C(39) 2.29(1) .
C(42) C(4) 3.36(1) 55601
C(42) C(44) 2.30(1) .
C(42) C(45) 2.31(1) .
C(43) O(1) 3.36(1) 64702
C(43) C(4) 3.39(1) 55601
C(43) C(45) 2.28(1) .
C(43) C(46) 2.27(1) .
C(44) O(1) 3.58(1) 64702
C(44) O(2) 3.15(1) 74702
C(44) C(46) 2.28(1) .
C(44) C(48) 2.95(1) .
C(45) O(4) 3.52(1) 65501
C(45) C(48) 3.18(1) .
C(47) C(39) 3.07(1) .
C(47) C(48) 2.53(1) .
C(48) O(4) 3.41(1) 65501
Se(2) H(1) 3.0189 .
Se(2) H(12) 3.3971 .
Se(2) H(21) 3.4889 .
Se(1) H(1) 3.5059 65501
Se(1) H(4) 3.0035 .
Se(1) H(9) 3.3050 .
Se(1) H(21) 2.9229 65501
Se(1) H(22) 3.3439 65501
Se(4) H(5) 2.9824 .
Se(4) H(15) 3.3275 .
Se(4) H(17) 2.9941 45501
Se(4) H(18) 3.1018 45501
Se(3) H(1) 3.3749 65501
Se(3) H(5) 3.3050 65501
Se(3) H(8) 3.0216 .
Se(3) H(17) 3.5512 .
Se(3) H(27) 3.4482 65602
Se(5) H(19) 2.9845 .
Se(5) H(27) 3.5594 .
Se(5) H(28) 3.0885 65501
Se(5) H(29) 2.9880 65501
Se(5) H(31) 3.2474 .
Se(6) H(19) 3.2406 45501
Se(6) H(22) 3.0387 .
Se(6) H(28) 3.3803 .
Se(7) H(23) 3.0289 .
Se(7) H(26) 3.3501 65501
Se(7) H(36) 3.4267 .
Se(8) H(7) 3.5477 55601
Se(8) H(26) 3.0033 .
Se(8) H(32) 3.5884 .
Se(8) H(33) 3.3131 .
Se(8) H(35) 3.3375 45501
Se(8) H(36) 3.2627 45501
Co(1) H(9) 2.7044 .
Co(1) H(10) 2.7397 .
Co(1) H(11) 2.7304 .
Co(1) H(12) 2.7257 .
Co(1) H(13) 2.6909 .
Co(2) H(14) 2.7480 .
Co(2) H(15) 2.7317 .
Co(2) H(16) 2.7617 .
Co(2) H(17) 2.7478 .
Co(2) H(18) 2.6872 .
Co(2) H(27) 3.5092 65602
Co(3) H(27) 2.7245 .
Co(3) H(28) 2.7019 .
Co(3) H(29) 2.7345 .
Co(3) H(30) 2.7408 .
Co(3) H(31) 2.7031 .
Co(4) H(32) 2.7472 .
Co(4) H(33) 2.7184 .
Co(4) H(34) 2.7343 .
Co(4) H(35) 2.7093 .
Co(4) H(36) 2.7246 .
O(1) H(10) 3.2335 .
O(1) H(11) 2.7855 .
O(1) H(14) 3.0700 .
O(1) H(18) 3.0736 45501
O(1) H(33) 2.7069 65702
O(1) H(34) 3.1755 65702
O(1) H(35) 3.2789 75702
O(2) H(10) 3.2576 .
O(2) H(11) 2.7110 65501
O(2) H(12) 3.5498 65501
O(2) H(14) 3.0710 .
O(2) H(18) 2.8930 .
O(2) H(34) 2.4383 75702
O(3) H(10) 2.9080 74702
O(3) H(11) 3.2246 64702
O(3) H(24) 2.9916 64702
O(3) H(29) 3.0394 65501
O(3) H(30) 3.5944 .
O(3) H(34) 2.5749 .
O(3) H(35) 3.1179 .
O(4) H(10) 2.7261 64702
O(4) H(11) 3.2615 64702
O(4) H(29) 2.7326 .
O(4) H(30) 2.8775 .
O(4) H(35) 2.6394 45501
C(1) H(1) 2.0722 .
C(1) H(2) 3.2506 .
C(1) H(4) 3.2683 .
C(1) H(20) 3.0089 .
C(1) H(21) 3.0906 .
C(2) H(2) 2.0312 .
C(2) H(3) 3.2534 .
C(2) H(4) 3.5631 45501
C(2) H(20) 3.3341 .
C(2) H(21) 3.0859 .
C(3) H(1) 2.0776 .
C(3) H(3) 1.9927 .
C(3) H(4) 3.2394 .
C(3) H(15) 2.8515 64602
C(3) H(20) 3.3679 .
C(3) H(32) 3.4218 55401
C(3) H(33) 3.3293 55401
C(4) H(1) 3.2785 .
C(4) H(2) 1.9820 .
C(4) H(4) 2.0461 .
C(4) H(15) 3.0596 64602
C(4) H(18) 3.5906 74602
C(4) H(20) 3.1497 .
C(4) H(32) 3.0552 55401
C(4) H(33) 3.0866 55401
C(5) H(1) 3.5781 65501
C(5) H(2) 3.2260 .
C(5) H(3) 2.0134 .
C(5) H(20) 2.8503 .
C(5) H(32) 3.5327 55401
C(6) H(1) 3.2996 .
C(6) H(3) 3.2174 .
C(6) H(4) 2.0224 .
C(6) H(20) 2.7862 .
C(7) H(5) 2.0350 .
C(7) H(6) 3.2345 .
C(7) H(8) 3.2506 .
C(7) H(27) 3.0433 65602
C(8) H(6) 1.9984 .
C(8) H(7) 3.1938 .
C(8) H(28) 3.2746 55602
C(8) H(31) 3.4536 65602
C(9) H(5) 2.0210 .
C(9) H(7) 1.9857 .
C(9) H(8) 3.2478 .
C(9) H(26) 3.5748 55401
C(9) H(31) 3.0104 65602
C(10) H(5) 3.2025 .
C(10) H(6) 1.9670 .
C(10) H(8) 2.0810 .
C(10) H(31) 2.9428 65602
C(10) H(32) 2.8193 55401
C(11) H(6) 3.2560 .
C(11) H(7) 2.0586 .
C(11) H(27) 3.2049 65602
C(11) H(31) 3.3944 65602
C(11) H(32) 2.9830 55401
C(12) H(5) 3.2554 .
C(12) H(7) 3.2617 .
C(12) H(8) 2.0381 .
C(12) H(27) 2.8038 65602
C(13) H(10) 2.1196 .
C(13) H(11) 3.2265 .
C(13) H(12) 3.1821 .
C(13) H(12) 3.5538 65501
C(13) H(13) 2.0662 .
C(13) H(22) 3.4321 65501
C(13) H(23) 3.5477 .
C(13) H(25) 3.1358 65501
C(14) H(9) 2.1009 .
C(14) H(11) 2.1431 .
C(14) H(12) 3.1874 .
C(14) H(13) 3.1542 .
C(14) H(25) 3.3570 65501
C(14) H(30) 3.5713 65702
C(15) H(9) 3.2165 .
C(15) H(10) 2.1406 .
C(15) H(12) 2.1011 .
C(15) H(13) 3.1851 .
C(15) H(24) 3.2401 .
C(15) H(30) 3.5435 65702
C(16) H(9) 3.5731 45501
C(16) H(9) 3.1895 .
C(16) H(10) 3.2027 .
C(16) H(11) 2.1449 .
C(16) H(13) 2.0932 .
C(16) H(23) 3.0720 .
C(16) H(24) 3.0138 .
C(17) H(9) 2.0867 .
C(17) H(10) 3.1849 .
C(17) H(11) 3.2329 .
C(17) H(12) 2.1280 .
C(17) H(22) 3.3475 65501
C(17) H(23) 2.9498 .
C(18) H(2) 3.4501 65602
C(18) H(3) 3.0984 75602
C(18) H(4) 3.3122 75602
C(18) H(15) 2.1382 .
C(18) H(16) 3.2590 .
C(18) H(17) 3.2041 .
C(18) H(18) 2.0585 .
C(19) H(2) 3.2083 65602
C(19) H(4) 3.2380 75602
C(19) H(14) 2.1631 .
C(19) H(16) 2.1470 .
C(19) H(17) 3.1953 .
C(19) H(18) 3.1551 .
C(20) H(4) 3.4939 75602
C(20) H(14) 3.2675 .
C(20) H(15) 2.1435 .
C(20) H(17) 2.1108 .
C(20) H(18) 3.1844 .
C(20) H(27) 3.2073 65602
C(21) H(14) 3.2174 .
C(21) H(15) 3.1999 .
C(21) H(16) 2.1192 .
C(21) H(18) 2.0989 .
C(21) H(27) 3.3594 65602
C(22) H(3) 2.8614 75602
C(22) H(4) 3.5701 75602
C(22) H(14) 2.1040 .
C(22) H(15) 3.1809 .
C(22) H(16) 3.2048 .
C(22) H(17) 2.1009 .
C(23) H(10) 3.2125 .
C(23) H(11) 3.0119 .
C(23) H(14) 3.1395 .
C(23) H(18) 3.2032 45501
C(24) H(10) 3.3372 .
C(24) H(14) 3.0310 .
C(24) H(18) 3.0574 .
C(24) H(34) 3.3661 75702
C(25) H(16) 2.8118 64602
C(25) H(19) 2.0446 .
C(25) H(20) 3.2636 .
C(25) H(22) 3.2703 .
C(26) H(13) 3.3672 .
C(26) H(16) 2.9586 64602
C(26) H(20) 2.0504 .
C(26) H(21) 3.2628 .
C(26) H(28) 3.5814 65501
C(27) H(13) 2.9527 .
C(27) H(15) 3.2970 64602
C(27) H(16) 3.1297 64602
C(27) H(19) 2.0321 .
C(27) H(21) 2.0326 .
C(27) H(22) 3.2763 .
C(28) H(4) 3.5665 45501
C(28) H(12) 3.3029 .
C(28) H(13) 3.3134 .
C(28) H(16) 3.1467 64602
C(28) H(19) 3.2527 .
C(28) H(20) 2.0251 .
C(28) H(22) 2.0463 .
C(29) H(9) 3.5800 45501
C(29) H(16) 3.0151 64602
C(29) H(20) 3.2615 .
C(29) H(21) 2.0337 .
C(30) H(16) 2.8280 64602
C(30) H(19) 3.2673 .
C(30) H(21) 3.2696 .
C(30) H(22) 2.0686 .
C(31) H(7) 2.9215 55601
C(31) H(23) 2.0282 .
C(31) H(24) 3.2393 .
C(31) H(26) 3.2385 .
C(32) H(7) 3.3802 55601
C(32) H(12) 3.4236 .
C(32) H(24) 2.0338 .
C(32) H(25) 3.2435 .
C(32) H(26) 3.4464 65501
C(32) H(30) 3.3517 65702
C(33) H(9) 3.0776 45501
C(33) H(12) 3.2318 .
C(33) H(23) 2.0055 .
C(33) H(25) 2.0484 .
C(33) H(26) 3.2627 .
C(33) H(30) 3.1095 65702
C(33) H(31) 3.2105 65702
C(34) H(6) 3.2121 55601
C(34) H(7) 3.5989 55601
C(34) H(9) 3.0366 45501
C(34) H(23) 3.2472 .
C(34) H(24) 2.0396 .
C(34) H(26) 2.0234 .
C(34) H(29) 3.5666 55702
C(34) H(31) 3.4832 65702
C(35) H(6) 2.8094 55601
C(35) H(7) 3.1769 55601
C(35) H(23) 3.4290 45501
C(35) H(24) 3.2605 .
C(35) H(25) 2.0378 .
C(36) H(6) 3.3509 55601
C(36) H(7) 2.8050 55601
C(36) H(23) 3.2661 .
C(36) H(25) 3.2480 .
C(36) H(26) 2.0227 .
C(37) H(5) 3.1309 54602
C(37) H(16) 3.4748 64602
C(37) H(28) 2.1153 .
C(37) H(29) 3.2290 .
C(37) H(30) 3.2069 .
C(37) H(31) 2.1226 .
C(38) H(5) 2.8577 54602
C(38) H(17) 3.4998 64602
C(38) H(27) 2.1182 .
C(38) H(29) 2.1276 .
C(38) H(30) 3.1752 .
C(38) H(31) 3.1821 .
C(39) H(25) 3.0413 54702
C(39) H(27) 3.2451 .
C(39) H(28) 2.1025 .
C(39) H(30) 2.1047 .
C(39) H(31) 3.2145 .
C(40) H(24) 3.3032 64702
C(40) H(25) 3.0896 54702
C(40) H(27) 3.2263 .
C(40) H(28) 3.1808 .
C(40) H(29) 2.1286 .
C(40) H(31) 2.1011 .
C(41) H(24) 3.5809 64702
C(41) H(27) 2.1540 .
C(41) H(28) 3.1868 .
C(41) H(29) 3.2042 .
C(41) H(30) 2.0997 .
C(42) H(3) 3.0240 55601
C(42) H(7) 3.2153 55601
C(42) H(8) 3.5445 55601
C(42) H(14) 3.5289 74702
C(42) H(33) 2.1009 .
C(42) H(34) 3.2039 .
C(42) H(35) 3.2159 .
C(42) H(36) 2.1233 .
C(43) H(3) 2.7668 55601
C(43) H(14) 3.2072 74702
C(43) H(32) 2.1340 .
C(43) H(34) 2.1097 .
C(43) H(35) 3.2065 .
C(43) H(36) 3.2011 .
C(44) H(14) 2.8845 74702
C(44) H(32) 3.2353 .
C(44) H(33) 2.1381 .
C(44) H(35) 2.1214 .
C(44) H(36) 3.2110 .
C(45) H(14) 3.0632 74702
C(45) H(32) 3.2382 .
C(45) H(33) 3.2058 .
C(45) H(34) 2.0938 .
C(45) H(36) 2.1411 .
C(46) H(2) 3.4758 65601
C(46) H(14) 3.4386 74702
C(46) H(32) 2.1317 .
C(46) H(33) 3.1842 .
C(46) H(34) 3.1836 .
C(46) H(35) 2.1100 .
C(47) H(29) 2.9770 .
C(47) H(30) 2.9626 .
C(47) H(35) 3.2655 45501
C(48) H(29) 3.3630 65501
C(48) H(34) 2.7289 .
C(48) H(35) 3.1653 .
H(1) Se(1) 3.5059 45501
H(1) Se(3) 3.3749 45501
H(1) C(5) 3.5781 45501
H(2) C(18) 3.4501 64602
H(2) C(19) 3.2083 64602
H(2) C(46) 3.4758 45401
H(3) C(18) 3.0984 74602
H(3) C(22) 2.8614 74602
H(3) C(42) 3.0240 55401
H(3) C(43) 2.7668 55401
H(4) C(2) 3.5631 65501
H(4) C(18) 3.3122 74602
H(4) C(19) 3.2380 74602
H(4) C(20) 3.4939 74602
H(4) C(22) 3.5701 74602
H(4) C(28) 3.5665 65501
H(5) Se(3) 3.3050 45501
H(5) C(37) 3.1309 55602
H(5) C(38) 2.8577 55602
H(6) C(34) 3.2121 55401
H(6) C(35) 2.8094 55401
H(6) C(36) 3.3509 55401
H(7) Se(8) 3.5477 55401
H(7) C(31) 2.9215 55401
H(7) C(32) 3.3802 55401
H(7) C(34) 3.5989 55401
H(7) C(35) 3.1769 55401
H(7) C(36) 2.8050 55401
H(7) C(42) 3.2153 55401
H(8) C(42) 3.5445 55401
H(9) C(16) 3.5731 65501
H(9) C(29) 3.5800 65501
H(9) C(33) 3.0776 65501
H(9) C(34) 3.0366 65501
H(10) O(3) 2.9080 75702
H(10) O(4) 2.7261 65702
H(11) O(2) 2.7110 45501
H(11) O(3) 3.2246 65702
H(11) O(4) 3.2615 65702
H(12) O(2) 3.5498 45501
H(12) C(13) 3.5538 45501
H(14) C(42) 3.5289 75702
H(14) C(43) 3.2072 75702
H(14) C(44) 2.8845 75702
H(14) C(45) 3.0632 75702
H(14) C(46) 3.4386 75702
H(15) C(3) 2.8515 65602
H(15) C(4) 3.0596 65602
H(15) C(27) 3.2970 65602
H(16) C(25) 2.8118 65602
H(16) C(26) 2.9586 65602
H(16) C(27) 3.1297 65602
H(16) C(28) 3.1467 65602
H(16) C(29) 3.0151 65602
H(16) C(30) 2.8280 65602
H(16) C(37) 3.4748 65602
H(17) Se(4) 2.9941 65501
H(17) C(38) 3.4998 65602
H(18) Se(4) 3.1018 65501
H(18) O(1) 3.0736 65501
H(18) C(4) 3.5906 75602
H(18) C(23) 3.2032 65501
H(19) Se(6) 3.2406 65501
H(21) Se(1) 2.9229 45501
H(22) Se(1) 3.3439 45501
H(22) C(13) 3.4321 45501
H(22) C(17) 3.3475 45501
H(23) C(31) 2.0282 .
H(23) C(35) 3.4290 65501
H(24) O(3) 2.9916 65702
H(24) C(31) 3.2393 .
H(24) C(40) 3.3032 65702
H(24) C(41) 3.5809 65702
H(25) C(13) 3.1358 45501
H(25) C(14) 3.3570 45501
H(25) C(39) 3.0413 55702
H(25) C(40) 3.0896 55702
H(26) Se(7) 3.3501 45501
H(26) C(9) 3.5748 55601
H(26) C(31) 3.2385 .
H(26) C(32) 3.4464 45501
H(27) Se(3) 3.4482 64602
H(27) Co(2) 3.5092 64602
H(27) C(7) 3.0433 64602
H(27) C(11) 3.2049 64602
H(27) C(12) 2.8038 64602
H(27) C(20) 3.2073 64602
H(27) C(21) 3.3594 64602
H(27) C(39) 3.2451 .
H(28) Se(5) 3.0885 45501
H(28) C(8) 3.2746 54602
H(28) C(26) 3.5814 45501
H(28) C(39) 2.1025 .
H(29) Se(5) 2.9880 45501
H(29) O(3) 3.0394 45501
H(29) C(34) 3.5666 54702
H(29) C(48) 3.3630 45501
H(30) C(14) 3.5713 64702
H(30) C(15) 3.5435 64702
H(30) C(32) 3.3517 64702
H(30) C(33) 3.1095 64702
H(30) C(39) 2.1047 .
H(31) C(8) 3.4536 64602
H(31) C(9) 3.0104 64602
H(31) C(10) 2.9428 64602
H(31) C(11) 3.3944 64602
H(31) C(33) 3.2105 64702
H(31) C(34) 3.4832 64702
H(31) C(39) 3.2145 .
H(32) C(3) 3.4218 55601
H(32) C(4) 3.0552 55601
H(32) C(5) 3.5327 55601
H(32) C(10) 2.8193 55601
H(32) C(11) 2.9830 55601
H(33) O(1) 2.7069 64702
H(33) C(3) 3.3293 55601
H(33) C(4) 3.0866 55601
H(34) O(1) 3.1755 64702
H(34) O(2) 2.4383 74702
H(34) C(24) 3.3661 74702
H(35) Se(8) 3.3375 65501
H(35) O(1) 3.2789 74702
H(35) O(4) 2.6394 65501
H(35) C(47) 3.2655 65501
H(36) Se(8) 3.2627 65501
